data_7228750
loop_
_publ_author_name
'Gong, Chunhua'
'Zeng, Xianghua'
'Xin, Li'
'Zhang, Junyong'
'Xie, Jingli'

_publ_section_title
;
 Construction of 3D metal--organic frameworks bearing
 heteropolyoxometalate units and multi-azole molecules and exploration of
 their photocatalytic activities
;
_journal_issue 59
_journal_name_full 'RSC Adv.'
_journal_page_first 36860
_journal_paper_doi 10.1039/C7RA05210C
_journal_volume 7
_journal_year 2017
_chemical_formula_sum 'C36 H48 Cu4 N28 O52 Si W12'
_chemical_formula_weight 4193.47
_chemical_name_systematic
; 
 ? 
;
_space_group_IT_number 14
_symmetry_cell_setting monoclinic
_symmetry_space_group_name_Hall '-P 2yn'
_symmetry_space_group_name_H-M 'P 1 21/n 1'
_atom_sites_solution_hydrogens geom
_atom_sites_solution_primary direct
_atom_sites_solution_secondary difmap
_audit_creation_method SHELXL-97
_audit_update_record
;
2016-08-03 deposited with the CCDC.
2017-07-19 downloaded from the CCDC.
;
_cell_angle_alpha 90.00
_cell_angle_beta 98.886(2)
_cell_angle_gamma 90.00
_cell_formula_units_Z 2
_cell_length_a 10.8478(3)
_cell_length_b 13.1152(3)
_cell_length_c 27.6434(6)
_cell_measurement_reflns_used 7275
_cell_measurement_temperature 296(2)
_cell_measurement_theta_max 29.0890
_cell_measurement_theta_min 3.1520
_cell_volume 3885.65(16)
_computing_structure_refinement 'SHELXL-97 (Sheldrick, 1997)'
_computing_structure_solution 'SHELXS-97 (Sheldrick, 1990)'
_diffrn_ambient_temperature 296(2)
_diffrn_measured_fraction_theta_full 0.999
_diffrn_measured_fraction_theta_max 0.999
_diffrn_measurement_device_type ?Xcalibur,Eos,Gemini?
_diffrn_radiation_monochromator graphite
_diffrn_radiation_source 'fine-focus sealed tube'
_diffrn_radiation_type MoK\a
_diffrn_radiation_wavelength 0.71073
_diffrn_reflns_av_R_equivalents 0.0266
_diffrn_reflns_av_unetI/netI 0.0315
_diffrn_reflns_limit_h_max 12
_diffrn_reflns_limit_h_min -11
_diffrn_reflns_limit_k_max 15
_diffrn_reflns_limit_k_min -14
_diffrn_reflns_limit_l_max 32
_diffrn_reflns_limit_l_min -31
_diffrn_reflns_number 17362
_diffrn_reflns_theta_full 25.00
_diffrn_reflns_theta_max 25.00
_diffrn_reflns_theta_min 2.65
_exptl_absorpt_coefficient_mu 18.886
_exptl_absorpt_correction_T_max 0.389
_exptl_absorpt_correction_T_min 0.178
_exptl_absorpt_correction_type multi-scan
_exptl_crystal_colour blue
_exptl_crystal_density_diffrn 3.584
_exptl_crystal_density_method 'not measured'
_exptl_crystal_description block
_exptl_crystal_F_000 3788
_exptl_crystal_size_max 0.10
_exptl_crystal_size_mid 0.08
_exptl_crystal_size_min 0.05
_refine_diff_density_max 3.904
_refine_diff_density_min -4.646
_refine_diff_density_rms 0.450
_refine_ls_extinction_method none
_refine_ls_goodness_of_fit_ref 1.050
_refine_ls_hydrogen_treatment constr
_refine_ls_matrix_type full
_refine_ls_number_parameters 619
_refine_ls_number_reflns 6846
_refine_ls_number_restraints 300
_refine_ls_restrained_S_all 1.038
_refine_ls_R_factor_all 0.0903
_refine_ls_R_factor_gt 0.0868
_refine_ls_shift/su_max 0.004
_refine_ls_shift/su_mean 0.000
_refine_ls_structure_factor_coef Fsqd
_refine_ls_weighting_details 'calc w=1/[\s^2^(Fo^2^)+(0.0000P)^2^+1092.2223P] where P=(Fo^2^+2Fc^2^)/3'
_refine_ls_weighting_scheme calc
_refine_ls_wR_factor_gt 0.1857
_refine_ls_wR_factor_ref 0.1870
_reflns_number_gt 6473
_reflns_number_total 6846
_reflns_threshold_expression >2sigma(I)
_cod_data_source_file c7ra05210c2.cif
_cod_data_source_block 2
_cod_original_sg_symbol_H-M 'P 21/n'
_cod_database_code 7228750

loop_
_symmetry_equiv_pos_as_xyz
'x, y, z'
'-x+1/2, y+1/2, -z+1/2'
'-x, -y, -z'
'x-1/2, -y-1/2, z-1/2'

loop_
_atom_site_label
_atom_site_type_symbol
_atom_site_fract_x
_atom_site_fract_y
_atom_site_fract_z
_atom_site_U_iso_or_equiv
_atom_site_adp_type
_atom_site_occupancy
_atom_site_symmetry_multiplicity
_atom_site_calc_flag
_atom_site_refinement_flags
W1 W 0.28227(10) 0.43072(9) 0.45870(4) 0.0194(3) Uani 1 1 d .
Cu1 Cu 0.0756(3) 0.2885(2) 0.25024(11) 0.0150(6) Uani 1 1 d .
Si1 Si 0.0000 0.5000 0.5000 0.017(2) Uani 1 2 d SU
O1W O 0.1211(18) 0.1838(14) 0.1855(7) 0.023(4) Uani 1 1 d .
C1 C 0.266(3) 0.167(2) 0.3276(10) 0.025(6) Uani 1 1 d .
O1 O 0.415(3) 0.391(2) 0.4389(11) 0.058(7) Uani 1 1 d U
W2 W 0.14645(10) 0.26870(9) 0.53848(4) 0.0191(3) Uani 1 1 d .
Cu2 Cu 0.4021(3) 0.0522(3) 0.41602(11) 0.0217(7) Uani 1 1 d .
N2 N 0.152(2) 0.1961(18) 0.3075(8) 0.020(5) Uani 1 1 d U
C2 C 0.386(3) 0.183(2) 0.3067(10) 0.022(6) Uani 1 1 d U
O2W O 0.352(3) 0.125(2) 0.4714(11) 0.065(8) Uani 1 1 d U
W3 W 0.28376(10) 0.50158(10) 0.58206(4) 0.0249(3) Uani 1 1 d .
N3 N 0.075(2) 0.1640(19) 0.3401(9) 0.025(5) Uani 1 1 d U
O3W O 0.340(2) -0.089(2) 0.4477(10) 0.051(7) Uani 1 1 d U
O3 O 0.159(3) 0.392(2) 0.4031(11) 0.067(8) Uani 1 1 d U
W4 W -0.13142(13) 0.33806(10) 0.58069(4) 0.0296(3) Uani 1 1 d .
O4 O 0.236(2) 0.3056(18) 0.4873(8) 0.039(5) Uani 1 1 d U
N4 N 0.143(2) 0.1181(17) 0.3768(8) 0.019(5) Uani 1 1 d U
O4W O 0.578(2) 0.046(2) 0.4556(10) 0.051(7) Uani 1 1 d U
C4 C 0.484(3) 0.225(2) 0.3356(9) 0.024(6) Uani 1 1 d .
H4A H 0.4772 0.2482 0.3669 0.029 Uiso 1 1 calc R
W5 W 0.00328(15) 0.57307(10) 0.62230(4) 0.0333(3) Uani 1 1 d U
O5 O 0.342(2) 0.4793(17) 0.5213(8) 0.034(5) Uani 1 1 d U
C5 C 0.598(2) 0.235(2) 0.3171(9) 0.018(5) Uani 1 1 d U
H5A H 0.6651 0.2696 0.3344 0.022 Uiso 1 1 calc R
N5 N 0.265(2) 0.1198(19) 0.3704(8) 0.023(5) Uani 1 1 d .
O5W O 0.022(4) 0.228(4) 0.0803(16) 0.110(14) Uani 1 1 d U
W6 W -0.13853(14) 0.26582(10) 0.45678(5) 0.0364(4) Uani 1 1 d .
N6 N 0.7194(18) 0.1964(16) 0.2526(7) 0.013(4) Uani 1 1 d U
O6 O 0.220(3) 0.158(2) 0.5558(9) 0.065(9) Uani 1 1 d .
C6 C 0.605(3) 0.190(2) 0.2724(11) 0.028(7) Uani 1 1 d U
O6W O 0.090(3) -0.019(3) 0.4551(13) 0.080(11) Uani 1 1 d .
N7 N 0.7219(19) 0.1822(17) 0.2042(8) 0.017(5) Uani 1 1 d .
C7 C 0.506(3) 0.146(2) 0.2446(12) 0.031(7) Uani 1 1 d U
H7A H 0.5129 0.1188 0.2140 0.037 Uiso 1 1 calc R
O7 O 0.021(3) 0.218(2) 0.4882(11) 0.062(8) Uani 1 1 d U
N8 N -0.090(2) 0.2203(16) 0.2426(8) 0.016(4) Uani 1 1 d U
O8 O 0.251(3) 0.359(2) 0.5819(10) 0.052(7) Uani 1 1 d U
C8 C 0.393(2) 0.1408(19) 0.2625(9) 0.015(5) Uani 1 1 d U
H8A H 0.3239 0.1095 0.2446 0.018 Uiso 1 1 calc R
C9 C 0.835(2) 0.218(2) 0.2751(9) 0.017(5) Uani 1 1 d U
H9B H 0.8583 0.2294 0.3085 0.020 Uiso 1 1 calc R
N9 N -0.004(2) 0.3972(17) 0.1987(8) 0.018(5) Uani 1 1 d U
O9 O 0.418(3) 0.499(2) 0.6219(9) 0.059(8) Uani 1 1 d .
N10 N 0.2369(19) 0.3641(17) 0.2559(8) 0.017(5) Uani 1 1 d .
O10 O -0.202(2) 0.1525(17) 0.4370(9) 0.043(6) Uani 1 1 d .
C10 C 0.837(2) 0.1970(18) 0.2000(9) 0.014(5) Uani 1 1 d U
H10A H 0.8677 0.1920 0.1704 0.016 Uiso 1 1 calc R
C11 C 0.613(2) -0.0592(19) 0.3221(9) 0.014(5) Uani 1 1 d U
O11 O -0.260(3) 0.359(3) 0.4342(14) 0.084(10) Uani 1 1 d U
N12 N 0.4778(18) -0.0173(17) 0.3653(7) 0.016(5) Uani 1 1 d .
C12 C 0.735(2) -0.064(2) 0.3058(10) 0.018(5) Uani 1 1 d U
O12 O 0.020(2) 0.281(2) 0.5795(10) 0.053(7) Uani 1 1 d U
O13 O 0.167(3) 0.520(3) 0.6258(12) 0.072(9) Uani 1 1 d U
N13 N 0.598(2) -0.0055(18) 0.3613(8) 0.019(5) Uani 1 1 d U
C13 C 0.841(3) -0.078(2) 0.3380(11) 0.026(6) Uani 1 1 d U
H13A H 0.8350 -0.0877 0.3709 0.032 Uiso 1 1 calc R
N14 N 0.420(2) -0.0762(17) 0.3309(8) 0.017(5) Uani 1 1 d U
C14 C 0.956(2) -0.0788(19) 0.3239(9) 0.015(5) Uani 1 1 d U
H14A H 1.0269 -0.0862 0.3472 0.018 Uiso 1 1 calc R
O14 O -0.186(2) 0.273(2) 0.5195(10) 0.051(7) Uani 1 1 d U
N15 N 1.0861(19) -0.0785(16) 0.2587(7) 0.014(4) Uani 1 1 d U
C15 C 0.966(2) -0.0681(19) 0.2741(9) 0.015(5) Uani 1 1 d U
O15 O -0.195(2) 0.2597(17) 0.6181(8) 0.034(5) Uani 1 1 d U
O16 O -0.260(2) 0.433(2) 0.5658(9) 0.051(6) Uani 1 1 d U
N16 N 1.107(2) -0.0348(16) 0.2139(8) 0.016(5) Uani 1 1 d U
C16 C 0.864(2) -0.0499(18) 0.2398(9) 0.012(5) Uani 1 1 d U
H16A H 0.8720 -0.0389 0.2072 0.015 Uiso 1 1 calc R
C17 C 0.744(2) -0.0481(19) 0.2556(9) 0.015(5) Uani 1 1 d .
H17A H 0.6724 -0.0367 0.2331 0.018 Uiso 1 1 calc R
O17 O -0.053(3) 0.434(3) 0.6270(12) 0.074(9) Uani 1 1 d U
C18 C 1.180(2) -0.1395(17) 0.2746(8) 0.008(5) Uani 1 1 d U
H18B H 1.1866 -0.1791 0.3028 0.010 Uiso 1 1 calc R
O18 O 0.069(3) 0.697(3) 0.6004(12) 0.075(9) Uani 1 1 d U
O19 O 0.0002(17) 0.6059(14) 0.6808(7) 0.020(4) Uani 1 1 d U
C19 C 1.215(2) -0.0712(19) 0.2087(9) 0.014(5) Uani 1 1 d U
H19A H 1.2561 -0.0540 0.1826 0.017 Uiso 1 1 calc R
O20 O 0.087(3) 0.501(3) 0.4537(12) 0.013(7) Uani 0.50 1 d PU
O21 O -0.016(3) 0.388(2) 0.5170(11) 0.011(7) Uani 0.50 1 d PU
O22 O 0.087(3) 0.554(3) 0.5491(12) 0.015(7) Uani 0.50 1 d PU
O23 O -0.125(3) 0.557(3) 0.4864(13) 0.019(8) Uani 0.50 1 d PU

loop_
_atom_site_aniso_label
_atom_site_aniso_U_11
_atom_site_aniso_U_22
_atom_site_aniso_U_33
_atom_site_aniso_U_23
_atom_site_aniso_U_13
_atom_site_aniso_U_12
W1 0.0168(5) 0.0223(6) 0.0180(5) -0.0023(4) -0.0003(4) 0.0034(4)
Cu1 0.0091(14) 0.0184(16) 0.0183(15) 0.0018(13) 0.0049(12) -0.0030(12)
Si1 0.019(4) 0.020(4) 0.014(4) -0.004(3) 0.010(3) -0.004(3)
O1W 0.032(11) 0.015(9) 0.022(10) -0.009(8) 0.003(8) 0.001(8)
C1 0.033(16) 0.026(15) 0.017(14) -0.010(12) 0.003(12) -0.002(13)
O1 0.057(8) 0.057(8) 0.060(8) -0.003(5) 0.015(5) -0.003(5)
W2 0.0197(6) 0.0215(6) 0.0175(5) 0.0033(4) 0.0071(4) 0.0045(4)
Cu2 0.0260(18) 0.0272(18) 0.0126(15) -0.0021(13) 0.0052(13) 0.0090(14)
N2 0.018(6) 0.022(6) 0.022(6) 0.001(5) 0.006(5) 0.001(5)
C2 0.021(7) 0.022(7) 0.024(7) 0.001(5) 0.006(5) 0.001(5)
O2W 0.067(9) 0.066(9) 0.063(9) -0.004(5) 0.011(5) 0.003(5)
W3 0.0191(6) 0.0403(7) 0.0172(5) 0.0077(5) 0.0084(4) 0.0079(5)
N3 0.024(7) 0.028(7) 0.024(7) 0.000(5) 0.007(5) 0.001(5)
O3W 0.051(8) 0.051(8) 0.052(8) 0.000(5) 0.011(5) -0.005(5)
O3 0.069(9) 0.063(9) 0.066(9) 0.003(5) 0.000(5) -0.001(5)
W4 0.0457(8) 0.0299(7) 0.0127(5) 0.0049(5) 0.0035(5) -0.0226(6)
O4 0.043(7) 0.039(7) 0.035(7) -0.002(5) 0.007(5) -0.005(5)
N4 0.017(6) 0.021(6) 0.020(6) 0.003(5) 0.006(4) 0.000(5)
O4W 0.048(8) 0.057(8) 0.049(8) -0.001(5) 0.008(5) -0.003(5)
C4 0.025(15) 0.039(17) 0.008(12) -0.010(12) 0.003(11) 0.013(13)
W5 0.0700(10) 0.0232(6) 0.0083(5) -0.0004(4) 0.0118(5) 0.0113(6)
O5 0.036(6) 0.034(6) 0.033(6) -0.002(5) 0.009(5) -0.008(5)
C5 0.017(7) 0.019(7) 0.019(7) -0.002(5) 0.002(5) -0.001(5)
N5 0.012(11) 0.035(14) 0.020(12) 0.007(10) 0.001(9) 0.003(10)
O5W 0.109(14) 0.109(14) 0.112(14) 0.000(5) 0.016(5) -0.001(5)
W6 0.0591(9) 0.0223(6) 0.0361(7) -0.0139(5) 0.0334(7) -0.0218(6)
N6 0.011(6) 0.014(6) 0.013(6) -0.002(4) 0.001(4) -0.001(4)
O6 0.14(3) 0.038(15) 0.024(13) 0.008(11) 0.031(15) 0.033(17)
C6 0.029(8) 0.027(8) 0.029(8) 0.001(5) 0.008(5) 0.000(5)
O6W 0.09(2) 0.07(2) 0.09(2) 0.052(19) 0.021(19) -0.012(18)
N7 0.012(10) 0.024(12) 0.013(11) -0.004(9) -0.006(8) -0.002(9)
C7 0.030(8) 0.031(8) 0.031(8) 0.002(5) 0.007(5) 0.001(5)
O7 0.059(9) 0.068(9) 0.059(9) -0.004(5) 0.011(5) -0.001(5)
N8 0.016(6) 0.014(6) 0.017(6) -0.002(4) 0.003(4) 0.002(4)
O8 0.055(8) 0.052(8) 0.049(8) -0.002(5) 0.008(5) -0.003(5)
C8 0.013(6) 0.015(6) 0.015(6) -0.001(5) 0.000(5) -0.001(5)
C9 0.016(7) 0.018(7) 0.017(7) 0.000(5) 0.005(5) 0.002(5)
N9 0.020(6) 0.017(6) 0.018(6) 0.004(4) 0.001(4) 0.002(5)
O9 0.059(17) 0.08(2) 0.029(13) 0.010(14) -0.012(12) -0.037(16)
N10 0.010(10) 0.018(11) 0.024(12) -0.001(9) 0.006(9) 0.000(9)
O10 0.045(14) 0.022(11) 0.059(16) -0.011(11) -0.004(12) -0.010(10)
C10 0.013(6) 0.013(6) 0.014(6) 0.000(5) 0.003(5) -0.002(5)
C11 0.014(6) 0.013(6) 0.014(6) -0.001(5) 0.003(5) 0.000(5)
O11 0.085(11) 0.082(11) 0.086(11) 0.003(5) 0.018(5) 0.004(5)
N12 0.009(10) 0.027(12) 0.013(10) -0.009(9) 0.003(8) 0.003(9)
C12 0.019(7) 0.016(7) 0.019(7) 0.001(5) 0.000(5) -0.004(5)
O12 0.049(8) 0.060(8) 0.049(8) -0.004(5) 0.011(5) -0.003(5)
O13 0.073(10) 0.072(10) 0.073(10) 0.004(5) 0.019(5) 0.003(5)
N13 0.020(6) 0.021(6) 0.018(6) -0.002(5) 0.004(4) 0.001(5)
C13 0.027(8) 0.028(8) 0.025(7) 0.001(5) 0.004(5) -0.001(5)
N14 0.016(6) 0.019(6) 0.015(6) 0.000(4) 0.001(4) 0.002(4)
C14 0.013(6) 0.018(7) 0.016(6) 0.005(5) 0.003(5) 0.001(5)
O14 0.047(8) 0.058(8) 0.049(8) -0.004(5) 0.011(5) -0.002(5)
N15 0.013(6) 0.014(6) 0.015(6) -0.001(4) 0.003(4) 0.002(4)
C15 0.015(6) 0.014(6) 0.016(6) -0.001(5) 0.001(5) -0.001(5)
O15 0.034(6) 0.037(7) 0.034(6) 0.004(5) 0.009(5) -0.001(5)
O16 0.054(8) 0.048(8) 0.045(8) 0.000(5) -0.009(5) -0.002(5)
N16 0.016(6) 0.019(6) 0.015(6) 0.003(4) 0.006(4) 0.000(4)
C16 0.011(6) 0.014(6) 0.012(6) -0.004(5) 0.004(5) -0.002(5)
C17 0.009(11) 0.020(13) 0.015(13) -0.007(10) -0.003(9) -0.004(10)
O17 0.075(10) 0.072(10) 0.072(10) 0.000(5) 0.005(5) 0.002(5)
C18 0.010(6) 0.008(6) 0.007(6) 0.002(4) 0.002(4) 0.001(4)
O18 0.076(10) 0.075(10) 0.077(10) 0.004(5) 0.019(5) 0.005(5)
O19 0.020(5) 0.021(6) 0.019(5) -0.003(4) 0.004(4) 0.004(4)
C19 0.013(6) 0.018(7) 0.013(6) 0.003(5) 0.005(5) -0.002(5)
O20 0.013(8) 0.014(8) 0.013(8) 0.001(5) 0.005(5) -0.001(5)
O21 0.010(8) 0.011(8) 0.011(8) -0.001(5) 0.001(5) -0.001(5)
O22 0.014(8) 0.017(8) 0.015(8) 0.001(5) 0.003(5) 0.000(5)
O23 0.019(9) 0.020(9) 0.019(9) 0.000(5) 0.003(5) 0.001(5)

loop_
_atom_type_symbol
_atom_type_description
_atom_type_scat_dispersion_real
_atom_type_scat_dispersion_imag
_atom_type_scat_source
C C 0.0033 0.0016 'International Tables Vol C Tables 4.2.6.8 and 6.1.1.4'
H H 0.0000 0.0000 'International Tables Vol C Tables 4.2.6.8 and 6.1.1.4'
Cu Cu 0.3201 1.2651 'International Tables Vol C Tables 4.2.6.8 and 6.1.1.4'
N N 0.0061 0.0033 'International Tables Vol C Tables 4.2.6.8 and 6.1.1.4'
O O 0.0106 0.0060 'International Tables Vol C Tables 4.2.6.8 and 6.1.1.4'
Si Si 0.0817 0.0704 'International Tables Vol C Tables 4.2.6.8 and 6.1.1.4'
W W -0.8490 6.8722 'International Tables Vol C Tables 4.2.6.8 and 6.1.1.4'

loop_
_geom_angle_atom_site_label_1
_geom_angle_atom_site_label_2
_geom_angle_atom_site_label_3
_geom_angle
_geom_angle_site_symmetry_1
_geom_angle_site_symmetry_3
O1 W1 O5 102.5(12) . .
O1 W1 O16 103.9(13) . 3_566
O5 W1 O16 91.0(10) . 3_566
O1 W1 O4 99.3(12) . .
O5 W1 O4 89.1(10) . .
O16 W1 O4 156.2(11) 3_566 .
O1 W1 O3 100.3(14) . .
O5 W1 O3 157.1(12) . .
O16 W1 O3 85.8(12) 3_566 .
O4 W1 O3 84.9(12) . .
O1 W1 O20 157.5(13) . .
O5 W1 O20 95.8(11) . .
O16 W1 O20 62.3(12) 3_566 .
O4 W1 O20 94.0(11) . .
O3 W1 O20 62.8(13) . .
O1 W1 O23 157.3(13) . 3_566
O5 W1 O23 64.9(11) . 3_566
O16 W1 O23 95.4(12) 3_566 3_566
O4 W1 O23 63.2(11) . 3_566
O3 W1 O23 92.8(13) . 3_566
O20 W1 O23 44.7(11) . 3_566
N8 Cu1 N10 176.6(9) . .
N8 Cu1 N2 93.9(9) . .
N10 Cu1 N2 89.3(9) . .
N8 Cu1 N9 88.0(9) . .
N10 Cu1 N9 88.7(9) . .
N2 Cu1 N9 172.6(9) . .
N8 Cu1 O1W 87.1(8) . .
N10 Cu1 O1W 93.7(8) . .
N2 Cu1 O1W 97.6(8) . .
N9 Cu1 O1W 89.6(8) . .
O23 Si1 O23 179.993(13) . 3_566
O23 Si1 O21 66.9(18) . 3_566
O23 Si1 O21 113.1(18) 3_566 3_566
O23 Si1 O21 113.1(18) . .
O23 Si1 O21 66.9(18) 3_566 .
O21 Si1 O21 180(2) 3_566 .
O23 Si1 O22 69.3(18) . 3_566
O23 Si1 O22 110.7(18) 3_566 3_566
O21 Si1 O22 103.2(16) 3_566 3_566
O21 Si1 O22 76.8(17) . 3_566
O23 Si1 O22 110.7(18) . .
O23 Si1 O22 69.3(18) 3_566 .
O21 Si1 O22 76.8(17) 3_566 .
O21 Si1 O22 103.2(16) . .
O22 Si1 O22 179.997(8) 3_566 .
O23 Si1 O20 112.4(17) . .
O23 Si1 O20 67.6(17) 3_566 .
O21 Si1 O20 70.2(16) 3_566 .
O21 Si1 O20 109.8(16) . .
O22 Si1 O20 72.8(16) 3_566 .
O22 Si1 O20 107.2(16) . .
O23 Si1 O20 67.6(17) . 3_566
O23 Si1 O20 112.4(17) 3_566 3_566
O21 Si1 O20 109.8(16) 3_566 3_566
O21 Si1 O20 70.2(16) . 3_566
O22 Si1 O20 107.2(16) 3_566 3_566
O22 Si1 O20 72.8(16) . 3_566
O20 Si1 O20 180.0(18) . 3_566
N2 C1 N5 112(3) . .
N2 C1 C2 127(3) . .
N5 C1 C2 122(3) . .
O6 W2 O4 99.2(12) . .
O6 W2 O7 99.2(15) . .
O4 W2 O7 86.3(11) . .
O6 W2 O12 104.6(13) . .
O4 W2 O12 156.1(11) . .
O7 W2 O12 87.9(12) . .
O6 W2 O8 98.4(14) . .
O4 W2 O8 89.4(11) . .
O7 W2 O8 162.3(13) . .
O12 W2 O8 89.1(12) . .
O6 W2 O21 160.1(15) . .
O4 W2 O21 95.2(11) . .
O7 W2 O21 68.0(12) . .
O12 W2 O21 61.2(11) . .
O8 W2 O21 95.4(11) . .
O6 W2 O23 157.7(15) . 3_566
O4 W2 O23 65.0(11) . 3_566
O7 W2 O23 95.6(13) . 3_566
O12 W2 O23 92.6(12) . 3_566
O8 W2 O23 67.1(12) . 3_566
O21 W2 O23 42.3(11) . 3_566
O2W Cu2 N12 171.5(11) . .
O2W Cu2 N5 90.5(11) . .
N12 Cu2 N5 96.2(9) . .
O2W Cu2 O4W 87.0(12) . .
N12 Cu2 O4W 84.7(10) . .
N5 Cu2 O4W 153.2(11) . .
O2W Cu2 O3W 87.5(12) . .
N12 Cu2 O3W 94.8(10) . .
N5 Cu2 O3W 112.3(10) . .
O4W Cu2 O3W 94.3(10) . .
C1 N2 N3 105(2) . .
C1 N2 Cu1 137(2) . .
N3 N2 Cu1 117.9(17) . .
C4 C2 C8 124(3) . .
C4 C2 C1 119(2) . .
C8 C2 C1 117(2) . .
O9 W3 O11 104.4(16) . 3_566
O9 W3 O13 100.3(14) . .
O11 W3 O13 86.8(15) 3_566 .
O9 W3 O5 101.9(12) . .
O11 W3 O5 89.5(13) 3_566 .
O13 W3 O5 157.7(12) . .
O9 W3 O8 97.2(13) . .
O11 W3 O8 158.4(14) 3_566 .
O13 W3 O8 89.1(13) . .
O5 W3 O8 86.2(10) . .
O9 W3 O22 157.3(14) . .
O11 W3 O22 62.0(14) 3_566 .
O13 W3 O22 62.7(13) . .
O5 W3 O22 96.3(11) . .
O8 W3 O22 97.5(12) . .
O9 W3 O23 157.3(14) . 3_566
O11 W3 O23 93.7(14) 3_566 3_566
O13 W3 O23 94.3(13) . 3_566
O5 W3 O23 64.0(11) . 3_566
O8 W3 O23 65.5(12) . 3_566
O22 W3 O23 45.2(12) . 3_566
N4 N3 N2 109(2) . .
W5 O3 W1 137.3(18) 3_566 .
O15 W4 O12 102.5(12) . .
O15 W4 O16 100.6(12) . .
O12 W4 O16 157.0(12) . .
O15 W4 O17 99.9(13) . .
O12 W4 O17 88.5(13) . .
O16 W4 O17 87.0(13) . .
O15 W4 O14 99.8(11) . .
O12 W4 O14 87.7(12) . .
O16 W4 O14 89.0(11) . .
O17 W4 O14 160.3(13) . .
O15 W4 O20 155.7(11) . 3_566
O12 W4 O20 96.8(12) . 3_566
O16 W4 O20 60.9(12) . 3_566
O17 W4 O20 65.7(13) . 3_566
O14 W4 O20 95.5(11) . 3_566
O15 W4 O21 158.0(11) . .
O12 W4 O21 61.5(12) . .
O16 W4 O21 96.4(12) . .
O17 W4 O21 94.9(13) . .
O14 W4 O21 66.4(11) . .
O20 W4 O21 46.2(11) 3_566 .
W2 O4 W1 136.2(13) . .
N3 N4 N5 109(2) . .
C2 C4 C5 118(2) . .
O19 W5 O3 98.2(12) . 3_566
O19 W5 O13 101.7(12) . .
O3 W5 O13 160.0(14) 3_566 .
O19 W5 O18 98.7(12) . .
O3 W5 O18 92.9(14) 3_566 .
O13 W5 O18 86.2(14) . .
O19 W5 O17 97.1(12) . .
O3 W5 O17 88.0(14) 3_566 .
O13 W5 O17 87.5(14) . .
O18 W5 O17 163.9(14) . .
O19 W5 O22 157.4(11) . .
O3 W5 O22 99.8(13) 3_566 .
O13 W5 O22 61.6(13) . .
O18 W5 O22 66.8(13) . .
O17 W5 O22 97.2(13) . .
O19 W5 O20 152.5(10) . 3_566
O3 W5 O20 61.9(13) 3_566 3_566
O13 W5 O20 98.6(13) . 3_566
O18 W5 O20 101.0(13) . 3_566
O17 W5 O20 65.3(13) . 3_566
O22 W5 O20 50.1(11) . 3_566
W1 O5 W3 139.3(12) . .
C6 C5 C4 118(2) . .
C1 N5 N4 105(2) . .
C1 N5 Cu2 131.0(19) . .
N4 N5 Cu2 123.6(17) . .
O10 W6 O11 104.0(15) . .
O10 W6 O14 100.6(12) . .
O11 W6 O14 89.7(14) . .
O10 W6 O7 98.7(12) . .
O11 W6 O7 157.2(15) . .
O14 W6 O7 87.5(12) . .
O10 W6 O18 98.7(14) . 3_566
O11 W6 O18 84.3(15) . 3_566
O14 W6 O18 160.6(14) . 3_566
O7 W6 O18 90.9(13) . 3_566
O10 W6 O22 156.3(12) . 3_566
O11 W6 O22 59.5(14) . 3_566
O14 W6 O22 96.4(12) . 3_566
O7 W6 O22 98.4(12) . 3_566
O18 W6 O22 64.7(13) 3_566 3_566
C9 N6 N7 109(2) . .
C9 N6 C6 130(2) . .
N7 N6 C6 121(2) . .
C7 C6 C5 122(3) . .
C7 C6 N6 118(3) . .
C5 C6 N6 119(3) . .
C10 N7 N6 104(2) . .
C6 C7 C8 119(3) . .
W2 O7 W6 135.2(17) . .
C9 N8 C10 105(2) 1_455 1_455
C9 N8 Cu1 125.9(18) 1_455 .
C10 N8 Cu1 126.4(17) 1_455 .
W3 O8 W2 134.3(15) . .
C2 C8 C7 119(3) . .
N8 C9 N6 109(2) 1_655 .
C11 N9 N14 105(2) 2 2
C11 N9 Cu1 144.1(18) 2 .
N14 N9 Cu1 109.9(15) 2 .
C18 N10 C19 105(2) 2_655 2_655
C18 N10 Cu1 127.4(17) 2_655 .
C19 N10 Cu1 127.4(17) 2_655 .
N7 C10 N8 114(2) . 1_655
N13 C11 N9 111(2) . 2_545
N13 C11 C12 120(2) . .
N9 C11 C12 129(2) 2_545 .
W6 O11 W3 142(2) . 3_566
N14 N12 N13 111.9(19) . .
N14 N12 Cu2 126.1(16) . .
N13 N12 Cu2 121.9(16) . .
C13 C12 C17 119(3) . .
C13 C12 C11 121(2) . .
C17 C12 C11 120(2) . .
W4 O12 W2 141.2(16) . .
W5 O13 W3 136.7(18) . .
C11 N13 N12 104(2) . .
C12 C13 C14 122(3) . .
N12 N14 N9 107.4(19) . 2_545
C13 C14 C15 120(2) . .
W6 O14 W4 138.1(15) . .
C18 N15 N16 108.7(19) . .
C18 N15 C15 130(2) . .
N16 N15 C15 119.5(19) . .
C16 C15 C14 121(2) . .
C16 C15 N15 119(2) . .
C14 C15 N15 120(2) . .
W4 O16 W1 138.8(16) . 3_566
C19 N16 N15 103(2) . .
C15 C16 C17 118(2) . .
C12 C17 C16 120(2) . .
W4 O17 W5 133.7(18) . .
N15 C18 N10 109(2) . 2_645
W5 O18 W6 133.8(19) . 3_566
N16 C19 N10 114(2) . 2_645
Si1 O20 O23 52.1(15) . 3_566
Si1 O20 W1 124.3(17) . .
O23 O20 W1 72.3(16) 3_566 .
Si1 O20 W5 117.3(16) . 3_566
O23 O20 W5 130(2) 3_566 3_566
W1 O20 W5 97.9(12) . 3_566
Si1 O20 W4 118.5(17) . 3_566
O23 O20 W4 135(2) 3_566 3_566
W1 O20 W4 97.9(12) . 3_566
W5 O20 W4 95.2(11) 3_566 3_566
Si1 O21 O23 56.1(16) . 3_566
Si1 O21 W2 125.7(17) . .
O23 O21 W2 69.6(16) 3_566 .
Si1 O21 W4 125.0(17) . .
O23 O21 W4 137(2) 3_566 .
W2 O21 W4 95.1(11) . .
Si1 O22 W3 124.3(18) . .
Si1 O22 W5 119.9(17) . .
W3 O22 W5 98.5(13) . .
Si1 O22 W6 117.4(17) . 3_566
W3 O22 W6 96.0(12) . 3_566
W5 O22 W6 94.4(12) . 3_566
Si1 O23 O21 56.9(16) . 3_566
Si1 O23 O20 60.3(16) . 3_566
O21 O23 O20 98(2) 3_566 3_566
Si1 O23 W2 125(2) . 3_566
O21 O23 W2 68.1(16) 3_566 3_566
O20 O23 W2 132(2) 3_566 3_566
Si1 O23 W1 123.3(19) . 3_566
O21 O23 W1 136(2) 3_566 3_566
O20 O23 W1 63.1(15) 3_566 3_566
W2 O23 W1 94.0(13) 3_566 3_566
Si1 O23 W3 121.1(19) . 3_566
O21 O23 W3 128(2) 3_566 3_566
O20 O23 W3 127(2) 3_566 3_566
W2 O23 W3 93.0(12) 3_566 3_566
W1 O23 W3 91.6(12) 3_566 3_566

loop_
_geom_bond_atom_site_label_1
_geom_bond_atom_site_label_2
_geom_bond_distance
_geom_bond_site_symmetry_2
W1 O1 1.69(3) .
W1 O5 1.86(2) .
W1 O16 1.91(3) 3_566
W1 O4 1.92(2) .
W1 O3 1.94(3) .
W1 O20 2.30(3) .
W1 O23 2.45(4) 3_566
Cu1 N8 1.99(2) .
Cu1 N10 2.00(2) .
Cu1 N2 2.06(2) .
Cu1 N9 2.10(2) .
Cu1 O1W 2.367(18) .
Si1 O23 1.55(4) .
Si1 O23 1.55(4) 3_566
Si1 O21 1.56(3) 3_566
Si1 O21 1.56(3) .
Si1 O22 1.68(3) 3_566
Si1 O22 1.68(3) .
Si1 O20 1.70(3) .
Si1 O20 1.70(3) 3_566
C1 N2 1.33(4) .
C1 N5 1.34(4) .
C1 C2 1.52(4) .
W2 O6 1.69(3) .
W2 O4 1.89(2) .
W2 O7 1.91(3) .
W2 O12 1.92(3) .
W2 O8 1.92(3) .
W2 O21 2.36(3) .
W2 O23 2.39(4) 3_566
Cu2 O2W 1.95(3) .
Cu2 N12 1.96(2) .
Cu2 N5 2.00(2) .
Cu2 O4W 2.05(3) .
Cu2 O3W 2.19(3) .
N2 N3 1.39(3) .
C2 C4 1.35(4) .
C2 C8 1.35(4) .
W3 O9 1.68(2) .
W3 O11 1.89(4) 3_566
W3 O13 1.90(3) .
W3 O5 1.90(2) .
W3 O8 1.90(3) .
W3 O22 2.30(3) .
W3 O23 2.47(4) 3_566
N3 N4 1.30(3) .
O3 W5 1.85(3) 3_566
W4 O15 1.68(2) .
W4 O12 1.81(3) .
W4 O16 1.87(3) .
W4 O17 1.90(3) .
W4 O14 1.90(3) .
W4 O20 2.39(3) 3_566
W4 O21 2.40(3) .
N4 N5 1.37(3) .
C4 C5 1.41(4) .
W5 O19 1.678(18) .
W5 O3 1.85(3) 3_566
W5 O13 1.89(3) .
W5 O18 1.91(3) .
W5 O17 1.94(3) .
W5 O22 2.35(3) .
W5 O20 2.39(3) 3_566
C5 C6 1.38(4) .
W6 O10 1.69(2) .
W6 O11 1.83(4) .
W6 O14 1.89(3) .
W6 O7 1.91(3) .
W6 O18 1.92(3) 3_566
W6 O22 2.44(3) 3_566
N6 C9 1.34(3) .
N6 N7 1.36(3) .
N6 C6 1.43(4) .
C6 C7 1.35(4) .
N7 C10 1.29(3) .
C7 C8 1.39(4) .
N8 C9 1.30(3) 1_455
N8 C10 1.35(3) 1_455
C9 N8 1.30(3) 1_655
N9 C11 1.36(3) 2
N9 N14 1.36(3) 2
N10 C18 1.33(3) 2_655
N10 C19 1.34(3) 2_655
C10 N8 1.35(3) 1_655
C11 N13 1.32(3) .
C11 N9 1.36(3) 2_545
C11 C12 1.47(4) .
O11 W3 1.89(4) 3_566
N12 N14 1.31(3) .
N12 N13 1.33(3) .
C12 C13 1.35(4) .
C12 C17 1.42(4) .
C13 C14 1.36(4) .
N14 N9 1.36(3) 2_545
C14 C15 1.41(3) .
N15 C18 1.31(3) .
N15 N16 1.41(3) .
N15 C15 1.44(3) .
C15 C16 1.36(3) .
O16 W1 1.91(3) 3_566
N16 C19 1.30(3) .
C16 C17 1.44(3) .
C18 N10 1.33(3) 2_645
O18 W6 1.92(3) 3_566
C19 N10 1.34(3) 2_645
O20 O23 1.81(5) 3_566
O20 W5 2.39(3) 3_566
O20 W4 2.39(3) 3_566
O21 O23 1.71(5) 3_566
O22 W6 2.44(3) 3_566
O23 O21 1.71(5) 3_566
O23 O20 1.81(5) 3_566
O23 W2 2.39(4) 3_566
O23 W1 2.45(4) 3_566
O23 W3 2.47(4) 3_566
